data_4122570
loop_
_publ_author_name
'Johnson, Alice'
'Laguna, Antonio'
'Gimeno, M Concepci\'on'

_publ_section_title
;
 Axially chiral allenyl gold complexes.
;
_journal_issue 37
_journal_name_full 'Journal of the American Chemical Society'
_journal_page_first 12812
_journal_page_last 12815
_journal_paper_doi 10.1021/ja5055675
_journal_volume 136
_journal_year 2014
_chemical_formula_sum 'C40 H32 Au F3 O3 P2 S'
_chemical_formula_weight 908.62
_chemical_name_systematic
; 
 ? 
;
_space_group_IT_number 2
_symmetry_cell_setting triclinic
_symmetry_space_group_name_Hall '-P 1'
_symmetry_space_group_name_H-M 'P -1'
_atom_sites_solution_hydrogens geom
_atom_sites_solution_primary direct
_atom_sites_solution_secondary difmap
_audit_creation_method SHELXL-97
_cell_angle_alpha 64.53(3)
_cell_angle_beta 82.11(3)
_cell_angle_gamma 83.47(3)
_cell_formula_units_Z 2
_cell_length_a 7.9063(16)
_cell_length_b 14.649(3)
_cell_length_c 17.000(3)
_cell_measurement_reflns_used 2802
_cell_measurement_temperature 100(2)
_cell_measurement_theta_max 28.1063
_cell_measurement_theta_min 4.2374
_cell_volume 1757.4(7)
_computing_cell_refinement
;
CrysAlisPro, Agilent Technologies,
Version 1.171.35.19 (release 27-10-2011 CrysAlis171 .NET)
(compiled Oct 27 2011,15:02:11)
;
_computing_data_collection
;
CrysAlisPro, Agilent Technologies,
Version 1.171.35.19 (release 27-10-2011 CrysAlis171 .NET)
(compiled Oct 27 2011,15:02:11)
;
_computing_data_reduction
;
CrysAlisPro, Agilent Technologies,
Version 1.171.35.19 (release 27-10-2011 CrysAlis171 .NET)
(compiled Oct 27 2011,15:02:11)
;
_computing_molecular_graphics XP
_computing_publication_material XCIF
_computing_structure_refinement 'SHELXL-97 (Sheldrick, 1997)'
_computing_structure_solution 'SHELXS-97 (Sheldrick, 1990)'
_diffrn_ambient_temperature 100(2)
_diffrn_detector_area_resol_mean 16.0655
_diffrn_measured_fraction_theta_full 0.994
_diffrn_measured_fraction_theta_max 0.994
_diffrn_measurement_device_type 'Xcalibur, Sapphire3'
_diffrn_measurement_method '\w rotations'
_diffrn_radiation_monochromator graphite
_diffrn_radiation_source 'fine-focus sealed tube'
_diffrn_radiation_type MoK\a
_diffrn_radiation_wavelength 0.71073
_diffrn_reflns_av_R_equivalents 0.0551
_diffrn_reflns_av_sigmaI/netI 0.0945
_diffrn_reflns_limit_h_max 8
_diffrn_reflns_limit_h_min -9
_diffrn_reflns_limit_k_max 12
_diffrn_reflns_limit_k_min -17
_diffrn_reflns_limit_l_max 19
_diffrn_reflns_limit_l_min -20
_diffrn_reflns_number 11238
_diffrn_reflns_theta_full 25.50
_diffrn_reflns_theta_max 25.50
_diffrn_reflns_theta_min 4.25
_exptl_absorpt_coefficient_mu 4.391
_exptl_absorpt_correction_T_max 0.8103
_exptl_absorpt_correction_T_min 0.2540
_exptl_absorpt_correction_type multi-scan
_exptl_absorpt_process_details
;
CrysAlisPro, Agilent Technologies,
Version 1.171.35.19 (release 27-10-2011 CrysAlis171 .NET)
(compiled Oct 27 2011,15:02:11)
Empirical absorption correction using spherical harmonics,
 implemented in SCALE3 ABSPACK scaling algorithm.
;
_exptl_crystal_colour colorless
_exptl_crystal_density_diffrn 1.717
_exptl_crystal_density_method 'not measured'
_exptl_crystal_description needle
_exptl_crystal_F_000 896
_exptl_crystal_size_max 0.43
_exptl_crystal_size_mid 0.07
_exptl_crystal_size_min 0.05
_refine_diff_density_max 4.586
_refine_diff_density_min -3.908
_refine_diff_density_rms 0.218
_refine_ls_extinction_method none
_refine_ls_goodness_of_fit_ref 1.042
_refine_ls_hydrogen_treatment mixed
_refine_ls_matrix_type full
_refine_ls_number_parameters 459
_refine_ls_number_reflns 6512
_refine_ls_number_restraints 7
_refine_ls_restrained_S_all 1.046
_refine_ls_R_factor_all 0.1073
_refine_ls_R_factor_gt 0.0800
_refine_ls_shift/su_max 0.128
_refine_ls_shift/su_mean 0.000
_refine_ls_structure_factor_coef Fsqd
_refine_ls_weighting_details 'calc w=1/[\s^2^(Fo^2^)+(0.0477P)^2^+38.4004P] where P=(Fo^2^+2Fc^2^)/3'
_refine_ls_weighting_scheme calc
_refine_ls_wR_factor_gt 0.1636
_refine_ls_wR_factor_ref 0.1821
_reflns_number_gt 5123
_reflns_number_total 6512
_reflns_threshold_expression >2sigma(I)
_cod_data_source_file ja5055675_si_004.cif
_cod_data_source_block c293
_cod_depositor_comments
;
The following automatic conversions were performed:

'_symmetry_cell_setting' value 'Triclinic' changed to 'triclinic'
according to
/home/saulius/struct/COD-crude-data--automatic-downloads/rss-feeds/ACS/lib/dictionaries/cif_core.dic
dictionary named 'cif_core.dic' version 2.4.2 from 2011-04-26.

Automatic conversion script
Id: cif_fix_values 2281 2013-09-26 08:29:07Z andrius 

 Adding full bibliography for 4122569--4122572.cif.

The following automatic conversions were performed:

'_exptl_absorpt_correction_type' value 'multi-scans' was replaced
with the value 'multi-scan' as specified in the replacement file
'src/cod-tools/trunk/data/replacement-values/replacement_values.lst'.

Automatic conversion script
Id: cif_fix_values 5376 2017-05-30 11:51:03Z andrius 
;
_cod_original_cell_volume 1757.4(6)
_cod_original_sg_symbol_H-M P-1
_cod_database_code 4122570

loop_
_symmetry_equiv_pos_as_xyz
'x, y, z'
'-x, -y, -z'

loop_
_atom_site_label
_atom_site_type_symbol
_atom_site_fract_x
_atom_site_fract_y
_atom_site_fract_z
_atom_site_U_iso_or_equiv
_atom_site_adp_type
_atom_site_occupancy
_atom_site_symmetry_multiplicity
_atom_site_calc_flag
_atom_site_refinement_flags
Au1 Au 0.42072(6) 0.25220(4) 0.79370(3) 0.03515(18) Uani 1 1 d .
C1 C 0.3108(14) 0.2319(9) 0.6995(7) 0.027(3) Uani 1 1 d .
C3 C -0.016(2) 0.2161(19) 0.7176(12) 0.055(5) Uani 1 1 d .
P1 P 0.5515(4) 0.2716(3) 0.8956(2) 0.0346(8) Uani 1 1 d .
C11 C 0.4086(17) 0.3109(11) 0.9683(9) 0.041(3) Uani 1 1 d .
C12 C 0.2426(19) 0.2813(12) 0.9892(11) 0.055(4) Uani 1 1 d .
H12 H 0.2036 0.2433 0.9626 0.065 Uiso 1 1 calc R
C13 C 0.134(2) 0.3059(14) 1.0476(11) 0.062(5) Uani 1 1 d .
H13 H 0.0199 0.2850 1.0608 0.075 Uiso 1 1 calc R
C14 C 0.183(2) 0.3587(18) 1.0866(14) 0.091(7) Uani 1 1 d .
H14 H 0.1051 0.3791 1.1244 0.109 Uiso 1 1 calc R
C15 C 0.352(3) 0.383(2) 1.0705(19) 0.125(11) Uani 1 1 d .
H15 H 0.3929 0.4164 1.1003 0.150 Uiso 1 1 calc R
C16 C 0.459(3) 0.359(2) 1.0123(16) 0.106(9) Uani 1 1 d .
H16 H 0.5743 0.3760 1.0021 0.127 Uiso 1 1 calc R
C21 C 0.6614(14) 0.1551(11) 0.9635(8) 0.036(3) Uani 1 1 d .
C22 C 0.7242(18) 0.1441(13) 1.0409(9) 0.050(4) Uani 1 1 d .
H22 H 0.7103 0.1982 1.0584 0.060 Uiso 1 1 calc R
C23 C 0.8070(18) 0.0523(14) 1.0910(9) 0.057(5) Uani 1 1 d .
H23 H 0.8524 0.0445 1.1427 0.068 Uiso 1 1 calc R
C24 C 0.8245(18) -0.0271(15) 1.0678(11) 0.060(5) Uani 1 1 d .
H24 H 0.8783 -0.0899 1.1039 0.072 Uiso 1 1 calc R
C25 C 0.7643(17) -0.0154(13) 0.9924(11) 0.056(4) Uani 1 1 d .
H25 H 0.7790 -0.0695 0.9749 0.068 Uiso 1 1 calc R
C26 C 0.6817(16) 0.0757(11) 0.9412(10) 0.046(4) Uani 1 1 d .
H26 H 0.6383 0.0827 0.8894 0.056 Uiso 1 1 calc R
C31 C 0.7068(16) 0.3666(11) 0.8436(9) 0.038(3) Uani 1 1 d .
C32 C 0.647(2) 0.4619(12) 0.7883(11) 0.063(5) Uani 1 1 d .
H32 H 0.5290 0.4750 0.7789 0.076 Uiso 1 1 calc R
C33 C 0.760(2) 0.5393(14) 0.7462(12) 0.068(5) Uani 1 1 d .
H33 H 0.7186 0.6054 0.7091 0.082 Uiso 1 1 calc R
C34 C 0.928(2) 0.5206(13) 0.7578(10) 0.053(4) Uani 1 1 d .
H34 H 1.0051 0.5728 0.7278 0.064 Uiso 1 1 calc R
C35 C 0.9859(19) 0.4273(14) 0.8122(13) 0.074(6) Uani 1 1 d .
H35 H 1.1038 0.4149 0.8212 0.089 Uiso 1 1 calc R
C36 C 0.8751(18) 0.3479(13) 0.8558(11) 0.060(5) Uani 1 1 d .
H36 H 0.9177 0.2822 0.8932 0.072 Uiso 1 1 calc R
P2 P 0.4441(4) 0.2141(3) 0.6149(2) 0.0291(7) Uani 1 1 d .
C41 C 0.3233(14) 0.1859(11) 0.5477(7) 0.032(3) Uani 1 1 d .
C42 C 0.1973(15) 0.2580(11) 0.5030(8) 0.037(3) Uani 1 1 d .
H42 H 0.1783 0.3205 0.5082 0.044 Uiso 1 1 calc R
C43 C 0.1015(15) 0.2373(11) 0.4516(8) 0.038(3) Uani 1 1 d .
H43 H 0.0151 0.2857 0.4217 0.046 Uiso 1 1 calc R
C44 C 0.1286(17) 0.1486(14) 0.4428(10) 0.053(4) Uani 1 1 d .
H44 H 0.0645 0.1362 0.4055 0.063 Uiso 1 1 calc R
C45 C 0.251(2) 0.0763(14) 0.4890(13) 0.068(5) Uani 1 1 d .
H45 H 0.2668 0.0129 0.4854 0.081 Uiso 1 1 calc R
C46 C 0.3489(19) 0.0966(12) 0.5401(11) 0.053(4) Uani 1 1 d .
H46 H 0.4348 0.0479 0.5701 0.064 Uiso 1 1 calc R
C51 C 0.5638(14) 0.3239(10) 0.5468(8) 0.034(3) Uani 1 1 d .
C52 C 0.5932(16) 0.3512(11) 0.4583(9) 0.040(3) Uani 1 1 d .
H52 H 0.5432 0.3158 0.4326 0.047 Uiso 1 1 calc R
C53 C 0.6971(17) 0.4313(12) 0.4059(10) 0.050(4) Uani 1 1 d .
H53 H 0.7183 0.4506 0.3446 0.060 Uiso 1 1 calc R
C54 C 0.7685(16) 0.4817(11) 0.4446(11) 0.048(4) Uani 1 1 d .
H54 H 0.8395 0.5360 0.4099 0.058 Uiso 1 1 calc R
C55 C 0.7370(17) 0.4535(12) 0.5323(11) 0.049(4) Uani 1 1 d .
H55 H 0.7871 0.4885 0.5583 0.059 Uiso 1 1 calc R
C56 C 0.6344(15) 0.3757(11) 0.5842(10) 0.042(3) Uani 1 1 d .
H56 H 0.6124 0.3576 0.6453 0.051 Uiso 1 1 calc R
C61 C 0.5945(14) 0.1098(10) 0.6646(8) 0.032(3) Uani 1 1 d .
C62 C 0.7579(14) 0.1068(11) 0.6212(9) 0.037(3) Uani 1 1 d .
H62 H 0.7912 0.1598 0.5661 0.044 Uiso 1 1 calc R
C63 C 0.8685(16) 0.0245(13) 0.6609(10) 0.050(4) Uani 1 1 d .
H63 H 0.9799 0.0211 0.6327 0.060 Uiso 1 1 calc R
C64 C 0.8213(17) -0.0535(12) 0.7411(10) 0.047(4) Uani 1 1 d .
H64 H 0.8985 -0.1103 0.7670 0.056 Uiso 1 1 calc R
C65 C 0.663(2) -0.0476(13) 0.7821(11) 0.057(4) Uani 1 1 d .
H65 H 0.6313 -0.1002 0.8376 0.068 Uiso 1 1 calc R
C66 C 0.5505(18) 0.0314(11) 0.7454(9) 0.046(4) Uani 1 1 d .
H66 H 0.4402 0.0334 0.7751 0.055 Uiso 1 1 calc R
S1 S 0.7556(6) 0.2778(6) 0.2444(6) 0.128(3) Uani 1 1 d D
O1 O 0.737(3) 0.2876(15) 0.1520(8) 0.134(7) Uani 1 1 d D
O3 O 0.6536(19) 0.3666(9) 0.2528(9) 0.093(4) Uani 1 1 d D
O2 O 0.9236(12) 0.2590(8) 0.2720(7) 0.057(3) Uani 1 1 d D
F1 F 0.6675(19) 0.1645(10) 0.3892(7) 0.113(5) Uani 1 1 d D
F2 F 0.7269(19) 0.1024(11) 0.2856(11) 0.126(5) Uani 1 1 d D
F3 F 0.4797(15) 0.2068(19) 0.2716(14) 0.181(9) Uani 1 1 d D
C70 C 0.641(2) 0.1805(11) 0.3040(9) 0.31(4) Uani 1 1 d D
H1 H -0.071(14) 0.279(9) 0.696(7) 0.01(3) Uiso 1 1 d .
H2 H -0.052(13) 0.166(8) 0.745(7) 0.00(3) Uiso 1 1 d .
C2 C 0.1475(15) 0.2238(11) 0.7077(7) 0.033(3) Uani 1 1 d .

loop_
_atom_site_aniso_label
_atom_site_aniso_U_11
_atom_site_aniso_U_22
_atom_site_aniso_U_33
_atom_site_aniso_U_23
_atom_site_aniso_U_13
_atom_site_aniso_U_12
Au1 0.0250(2) 0.0525(3) 0.0351(3) -0.0248(2) -0.00273(18) -0.0049(2)
C1 0.024(6) 0.035(7) 0.024(6) -0.017(5) 0.007(5) -0.007(5)
C3 0.035(9) 0.082(15) 0.046(10) -0.022(10) 0.001(7) -0.021(10)
P1 0.0290(16) 0.050(2) 0.0329(18) -0.0233(17) -0.0022(14) -0.0093(15)
C11 0.036(7) 0.060(9) 0.039(8) -0.030(7) -0.006(6) -0.005(7)
C12 0.043(8) 0.061(10) 0.074(11) -0.043(9) 0.004(8) -0.013(7)
C13 0.043(8) 0.085(13) 0.070(11) -0.048(10) 0.028(8) -0.024(9)
C14 0.064(12) 0.14(2) 0.111(17) -0.102(17) 0.035(11) -0.040(13)
C15 0.086(15) 0.19(3) 0.17(3) -0.15(2) 0.053(16) -0.073(17)
C16 0.062(12) 0.18(2) 0.13(2) -0.12(2) 0.049(13) -0.065(14)
C21 0.013(5) 0.055(9) 0.034(7) -0.012(6) 0.006(5) -0.009(6)
C22 0.039(8) 0.071(11) 0.037(8) -0.019(8) 0.005(6) -0.016(8)
C23 0.033(7) 0.086(13) 0.028(8) -0.003(8) 0.004(6) -0.007(8)
C24 0.029(7) 0.074(12) 0.055(10) -0.008(9) 0.002(7) -0.007(8)
C25 0.031(7) 0.054(10) 0.076(12) -0.019(9) -0.007(8) -0.009(7)
C26 0.026(6) 0.053(9) 0.056(9) -0.018(8) 0.004(6) -0.016(6)
C31 0.033(7) 0.056(9) 0.038(7) -0.028(7) -0.008(6) -0.009(6)
C32 0.052(9) 0.049(10) 0.073(12) -0.003(9) -0.024(9) -0.013(8)
C33 0.060(11) 0.057(11) 0.073(12) -0.009(9) -0.015(9) -0.013(9)
C34 0.049(9) 0.057(10) 0.049(9) -0.019(8) 0.008(7) -0.014(8)
C35 0.029(8) 0.077(13) 0.087(14) -0.005(11) -0.001(8) -0.014(8)
C36 0.036(8) 0.059(11) 0.068(11) -0.009(9) 0.007(8) -0.021(8)
P2 0.0184(14) 0.044(2) 0.0285(16) -0.0189(15) 0.0007(12) -0.0056(13)
C41 0.019(6) 0.057(9) 0.020(6) -0.015(6) 0.008(5) -0.019(6)
C42 0.030(6) 0.045(8) 0.030(7) -0.010(6) -0.003(5) -0.007(6)
C43 0.025(6) 0.065(10) 0.023(6) -0.016(6) -0.002(5) -0.011(6)
C44 0.028(7) 0.101(13) 0.052(9) -0.052(10) -0.007(6) -0.005(8)
C45 0.048(9) 0.085(13) 0.106(15) -0.072(12) -0.041(10) 0.025(9)
C46 0.044(8) 0.061(10) 0.077(11) -0.050(9) -0.026(8) 0.013(7)
C51 0.021(6) 0.038(7) 0.040(7) -0.013(6) -0.003(5) -0.001(5)
C52 0.030(7) 0.052(9) 0.036(7) -0.020(7) 0.006(6) -0.005(6)
C53 0.035(7) 0.052(9) 0.048(9) -0.011(7) 0.007(7) -0.004(7)
C54 0.026(6) 0.037(8) 0.073(11) -0.016(8) 0.005(7) -0.009(6)
C55 0.028(7) 0.058(10) 0.082(12) -0.048(9) -0.007(7) -0.002(7)
C56 0.026(6) 0.048(9) 0.059(9) -0.027(7) -0.004(6) -0.008(6)
C61 0.025(6) 0.049(8) 0.034(7) -0.026(6) 0.001(5) -0.012(6)
C62 0.020(6) 0.049(8) 0.038(7) -0.014(6) 0.003(5) -0.008(6)
C63 0.022(6) 0.074(11) 0.057(10) -0.031(9) -0.003(6) -0.001(7)
C64 0.036(7) 0.064(10) 0.048(9) -0.030(8) -0.019(7) 0.014(7)
C65 0.051(9) 0.057(10) 0.051(9) -0.016(8) 0.002(8) 0.001(8)
C66 0.039(7) 0.051(9) 0.038(8) -0.011(7) 0.014(6) -0.012(7)
S1 0.039(3) 0.183(8) 0.235(9) -0.159(8) -0.015(4) 0.003(3)
O1 0.196(18) 0.190(18) 0.049(8) -0.072(11) -0.001(10) -0.068(15)
O3 0.120(12) 0.059(8) 0.099(10) -0.044(8) 0.015(9) 0.011(8)
O2 0.051(6) 0.063(7) 0.060(7) -0.023(6) -0.015(5) -0.011(5)
F1 0.147(12) 0.105(10) 0.067(8) -0.033(7) 0.002(8) 0.039(9)
F2 0.134(12) 0.106(11) 0.184(15) -0.104(11) -0.036(11) 0.018(9)
F3 0.038(6) 0.34(3) 0.25(2) -0.20(2) -0.014(9) -0.018(11)
C70 0.84(12) 0.036(13) 0.035(12) -0.022(10) -0.07(3) 0.14(3)
C2 0.026(6) 0.057(9) 0.020(6) -0.019(6) -0.003(5) -0.003(6)

loop_
_atom_type_symbol
_atom_type_description
_atom_type_scat_dispersion_real
_atom_type_scat_dispersion_imag
_atom_type_scat_source
C C 0.0033 0.0016 'International Tables Vol C Tables 4.2.6.8 and 6.1.1.4'
H H 0.0000 0.0000 'International Tables Vol C Tables 4.2.6.8 and 6.1.1.4'
P P 0.1023 0.0942 'International Tables Vol C Tables 4.2.6.8 and 6.1.1.4'
S S 0.1246 0.1234 'International Tables Vol C Tables 4.2.6.8 and 6.1.1.4'
O O 0.0106 0.0060 'International Tables Vol C Tables 4.2.6.8 and 6.1.1.4'
F F 0.0171 0.0103 'International Tables Vol C Tables 4.2.6.8 and 6.1.1.4'
Au Au -2.0133 8.8022 'International Tables Vol C Tables 4.2.6.8 and 6.1.1.4'

loop_
_geom_angle_atom_site_label_1
_geom_angle_atom_site_label_2
_geom_angle_atom_site_label_3
_geom_angle
C1 Au1 P1 177.7(3)
C2 C1 P2 121.1(9)
C2 C1 Au1 119.6(8)
P2 C1 Au1 119.0(6)
C2 C3 H1 110(7)
C2 C3 H2 120(9)
H1 C3 H2 129(10)
C11 P1 C21 106.4(6)
C11 P1 C31 106.3(6)
C21 P1 C31 107.9(6)
C11 P1 Au1 114.0(4)
C21 P1 Au1 111.3(5)
C31 P1 Au1 110.5(4)
C16 C11 C12 116.5(14)
C16 C11 P1 123.4(12)
C12 C11 P1 119.6(11)
C13 C12 C11 120.8(14)
C13 C12 H12 119.6
C11 C12 H12 119.6
C14 C13 C12 121.4(15)
C14 C13 H13 119.3
C12 C13 H13 119.3
C13 C14 C15 118.1(17)
C13 C14 H14 120.9
C15 C14 H14 120.9
C16 C15 C14 120.0(19)
C16 C15 H15 120.0
C14 C15 H15 120.0
C11 C16 C15 122.8(17)
C11 C16 H16 118.6
C15 C16 H16 118.6
C26 C21 C22 119.2(14)
C26 C21 P1 119.9(11)
C22 C21 P1 120.9(12)
C23 C22 C21 118.4(15)
C23 C22 H22 120.8
C21 C22 H22 120.8
C24 C23 C22 121.5(15)
C24 C23 H23 119.2
C22 C23 H23 119.2
C25 C24 C23 119.6(16)
C25 C24 H24 120.2
C23 C24 H24 120.2
C24 C25 C26 119.9(17)
C24 C25 H25 120.1
C26 C25 H25 120.1
C21 C26 C25 121.5(15)
C21 C26 H26 119.3
C25 C26 H26 119.3
C36 C31 C32 120.0(14)
C36 C31 P1 123.3(12)
C32 C31 P1 116.6(10)
C31 C32 C33 119.6(15)
C31 C32 H32 120.2
C33 C32 H32 120.2
C34 C33 C32 120.4(16)
C34 C33 H33 119.8
C32 C33 H33 119.8
C33 C34 C35 119.6(16)
C33 C34 H34 120.2
C35 C34 H34 120.2
C34 C35 C36 121.3(15)
C34 C35 H35 119.3
C36 C35 H35 119.3
C31 C36 C35 118.9(16)
C31 C36 H36 120.5
C35 C36 H36 120.5
C1 P2 C41 111.1(5)
C1 P2 C61 107.7(6)
C41 P2 C61 109.3(6)
C1 P2 C51 112.0(6)
C41 P2 C51 108.9(6)
C61 P2 C51 107.8(6)
C46 C41 C42 119.9(12)
C46 C41 P2 121.8(10)
C42 C41 P2 118.3(10)
C43 C42 C41 119.2(13)
C43 C42 H42 120.4
C41 C42 H42 120.4
C44 C43 C42 121.0(13)
C44 C43 H43 119.5
C42 C43 H43 119.5
C43 C44 C45 119.5(13)
C43 C44 H44 120.2
C45 C44 H44 120.2
C46 C45 C44 120.0(15)
C46 C45 H45 120.0
C44 C45 H45 120.0
C41 C46 C45 120.4(14)
C41 C46 H46 119.8
C45 C46 H46 119.8
C52 C51 C56 120.3(13)
C52 C51 P2 119.4(10)
C56 C51 P2 120.1(10)
C51 C52 C53 119.9(13)
C51 C52 H52 120.1
C53 C52 H52 120.1
C54 C53 C52 119.1(14)
C54 C53 H53 120.5
C52 C53 H53 120.5
C55 C54 C53 119.9(13)
C55 C54 H54 120.0
C53 C54 H54 120.0
C54 C55 C56 121.5(13)
C54 C55 H55 119.3
C56 C55 H55 119.3
C55 C56 C51 119.3(14)
C55 C56 H56 120.3
C51 C56 H56 120.3
C66 C61 C62 119.5(13)
C66 C61 P2 120.7(10)
C62 C61 P2 119.8(10)
C63 C62 C61 117.9(13)
C63 C62 H62 121.1
C61 C62 H62 121.1
C62 C63 C64 121.6(12)
C62 C63 H63 119.2
C64 C63 H63 119.2
C65 C64 C63 119.1(14)
C65 C64 H64 120.4
C63 C64 H64 120.4
C66 C65 C64 121.3(15)
C66 C65 H65 119.3
C64 C65 H65 119.3
C65 C66 C61 120.6(13)
C65 C66 H66 119.7
C61 C66 H66 119.7
O2 S1 O3 115.4(9)
O2 S1 O1 117.9(10)
O3 S1 O1 106.4(11)
O2 S1 C70 110.1(9)
O3 S1 C70 104.9(8)
O1 S1 C70 100.4(9)
F2 C70 F1 109.2(12)
F2 C70 F3 111.4(15)
F1 C70 F3 123.3(16)
F2 C70 S1 103.6(13)
F1 C70 S1 101.7(12)
F3 C70 S1 105.4(12)
C3 C2 C1 178.6(14)

loop_
_geom_bond_atom_site_label_1
_geom_bond_atom_site_label_2
_geom_bond_distance
Au1 C1 2.063(11)
Au1 P1 2.265(3)
C1 C2 1.293(16)
C1 P2 1.758(11)
C3 C2 1.290(19)
C3 H1 0.92(11)
C3 H2 0.74(10)
P1 C11 1.793(14)
P1 C21 1.801(14)
P1 C31 1.806(14)
C11 C16 1.34(2)
C11 C12 1.381(19)
C12 C13 1.36(2)
C12 H12 0.9500
C13 C14 1.33(2)
C13 H13 0.9500
C14 C15 1.38(3)
C14 H14 0.9500
C15 C16 1.35(3)
C15 H15 0.9500
C16 H16 0.9500
C21 C26 1.36(2)
C21 C22 1.408(18)
C22 C23 1.39(2)
C22 H22 0.9500
C23 C24 1.37(2)
C23 H23 0.9500
C24 C25 1.36(2)
C24 H24 0.9500
C25 C26 1.39(2)
C25 H25 0.9500
C26 H26 0.9500
C31 C36 1.353(19)
C31 C32 1.38(2)
C32 C33 1.40(2)
C32 H32 0.9500
C33 C34 1.35(2)
C33 H33 0.9500
C34 C35 1.35(2)
C34 H34 0.9500
C35 C36 1.41(2)
C35 H35 0.9500
C36 H36 0.9500
P2 C41 1.784(12)
P2 C61 1.793(14)
P2 C51 1.808(13)
C41 C46 1.359(19)
C41 C42 1.401(18)
C42 C43 1.377(17)
C42 H42 0.9500
C43 C44 1.36(2)
C43 H43 0.9500
C44 C45 1.39(2)
C44 H44 0.9500
C45 C46 1.379(19)
C45 H45 0.9500
C46 H46 0.9500
C51 C52 1.373(17)
C51 C56 1.379(18)
C52 C53 1.402(19)
C52 H52 0.9500
C53 C54 1.38(2)
C53 H53 0.9500
C54 C55 1.36(2)
C54 H54 0.9500
C55 C56 1.37(2)
C55 H55 0.9500
C56 H56 0.9500
C61 C66 1.390(18)
C61 C62 1.404(16)
C62 C63 1.377(19)
C62 H62 0.9500
C63 C64 1.39(2)
C63 H63 0.9500
C64 C65 1.36(2)
C64 H64 0.9500
C65 C66 1.35(2)
C65 H65 0.9500
C66 H66 0.9500
S1 O2 1.428(9)
S1 O3 1.501(11)
S1 O1 1.540(11)
S1 C70 1.636(17)
F1 C70 1.405(13)
F2 C70 1.393(13)
F3 C70 1.408(14)

loop_
_geom_torsion_atom_site_label_1
_geom_torsion_atom_site_label_2
_geom_torsion_atom_site_label_3
_geom_torsion_atom_site_label_4
_geom_torsion
P1 Au1 C1 C2 154(8)
P1 Au1 C1 P2 -20(9)
C1 Au1 P1 C11 -171(9)
C1 Au1 P1 C21 -50(9)
C1 Au1 P1 C31 70(9)
C21 P1 C11 C16 80.0(19)
C31 P1 C11 C16 -35(2)
Au1 P1 C11 C16 -156.9(17)
C21 P1 C11 C12 -92.0(14)
C31 P1 C11 C12 153.1(13)
Au1 P1 C11 C12 31.1(15)
C16 C11 C12 C13 4(3)
P1 C11 C12 C13 176.8(14)
C11 C12 C13 C14 0(3)
C12 C13 C14 C15 -4(4)
C13 C14 C15 C16 4(5)
C12 C11 C16 C15 -4(4)
P1 C11 C16 C15 -176(2)
C14 C15 C16 C11 0(5)
C11 P1 C21 C26 135.5(10)
C31 P1 C21 C26 -110.7(10)
Au1 P1 C21 C26 10.7(11)
C11 P1 C21 C22 -43.2(11)
C31 P1 C21 C22 70.6(11)
Au1 P1 C21 C22 -168.1(9)
C26 C21 C22 C23 0.8(18)
P1 C21 C22 C23 179.6(10)
C21 C22 C23 C24 -2(2)
C22 C23 C24 C25 2(2)
C23 C24 C25 C26 -2(2)
C22 C21 C26 C25 -0.7(19)
P1 C21 C26 C25 -179.4(10)
C24 C25 C26 C21 1(2)
C11 P1 C31 C36 114.5(14)
C21 P1 C31 C36 0.6(15)
Au1 P1 C31 C36 -121.3(12)
C11 P1 C31 C32 -66.2(13)
C21 P1 C31 C32 179.9(12)
Au1 P1 C31 C32 58.0(13)
C36 C31 C32 C33 -1(3)
P1 C31 C32 C33 179.7(14)
C31 C32 C33 C34 1(3)
C32 C33 C34 C35 -2(3)
C33 C34 C35 C36 2(3)
C32 C31 C36 C35 1(3)
P1 C31 C36 C35 -180.0(14)
C34 C35 C36 C31 -1(3)
C2 C1 P2 C41 0.3(14)
Au1 C1 P2 C41 174.3(7)
C2 C1 P2 C61 -119.3(12)
Au1 C1 P2 C61 54.6(8)
C2 C1 P2 C51 122.4(12)
Au1 C1 P2 C51 -63.7(8)
C1 P2 C41 C46 -118.0(12)
C61 P2 C41 C46 0.7(13)
C51 P2 C41 C46 118.2(12)
C1 P2 C41 C42 61.0(11)
C61 P2 C41 C42 179.7(9)
C51 P2 C41 C42 -62.8(10)
C46 C41 C42 C43 -0.3(18)
P2 C41 C42 C43 -179.3(9)
C41 C42 C43 C44 -0.7(19)
C42 C43 C44 C45 2(2)
C43 C44 C45 C46 -3(3)
C42 C41 C46 C45 0(2)
P2 C41 C46 C45 178.6(13)
C44 C45 C46 C41 2(3)
C1 P2 C51 C52 -143.1(10)
C41 P2 C51 C52 -19.8(12)
C61 P2 C51 C52 98.6(11)
C1 P2 C51 C56 41.1(12)
C41 P2 C51 C56 164.4(10)
C61 P2 C51 C56 -77.1(11)
C56 C51 C52 C53 1(2)
P2 C51 C52 C53 -175.0(10)
C51 C52 C53 C54 0(2)
C52 C53 C54 C55 0(2)
C53 C54 C55 C56 0(2)
C54 C55 C56 C51 1(2)
C52 C51 C56 C55 -1(2)
P2 C51 C56 C55 174.5(10)
C1 P2 C61 C66 30.5(12)
C41 P2 C61 C66 -90.3(11)
C51 P2 C61 C66 151.5(11)
C1 P2 C61 C62 -150.0(10)
C41 P2 C61 C62 89.2(10)
C51 P2 C61 C62 -29.1(11)
C66 C61 C62 C63 0.5(19)
P2 C61 C62 C63 -178.9(10)
C61 C62 C63 C64 0(2)
C62 C63 C64 C65 -1(2)
C63 C64 C65 C66 1(2)
C64 C65 C66 C61 -1(2)
C62 C61 C66 C65 0(2)
P2 C61 C66 C65 179.1(12)
O2 S1 C70 F2 -63.0(12)
O3 S1 C70 F2 172.3(11)
O1 S1 C70 F2 62.1(13)
O2 S1 C70 F1 50.3(12)
O3 S1 C70 F1 -74.4(12)
O1 S1 C70 F1 175.4(12)
O2 S1 C70 F3 180.0(11)
O3 S1 C70 F3 55.2(14)
O1 S1 C70 F3 -55.0(14)
P2 C1 C2 C3 177(100)
Au1 C1 C2 C3 3(86)
